data_2213432
loop_
_publ_author_name
'Guan, Jin-Tao'
'Yu, Guang-Ao'
'Yin, Jun'
'Lin, Yan'
'Liu, Sheng-Hua'

_publ_section_title
1-[(<i>Z</i>)-5-Ferrocenylvinyl-2-methylthien-3-yl]-2-[(<i>E</i>)-5-ferrocenylvinyl-2-methylthien-3-yl]cyclopentene
_journal_coeditor_code LH2302
_journal_issue 5
_journal_name_full 'Acta Crystallographica Section E'
_journal_page_first m1499
_journal_page_last m1500
_journal_paper_doi 10.1107/S1600536807019708
_journal_volume 63
_journal_year 2007
_chemical_formula_iupac '[Fe2 (C5 H5)2 (C29 H26 S2)]'
_chemical_formula_moiety 'C39 H36 Fe2 S2'
_chemical_formula_sum 'C39 H36 Fe2 S2'
_chemical_formula_weight 680.50
_chemical_name_systematic
;
1-[(<i>Z</i>)-5-Ferrocenylvinyl-2-methylthien-3-yl]-2-[(<i>E</i>)-5-
ferrocenylvinyl-2-methylthien-3-yl]cyclopentene
;
_space_group_IT_number 14
_symmetry_cell_setting monoclinic
_symmetry_space_group_name_Hall '-P 2ybc'
_symmetry_space_group_name_H-M 'P 1 21/c 1'
_atom_sites_solution_hydrogens geom
_atom_sites_solution_primary direct
_atom_sites_solution_secondary difmap
_audit_creation_method SHELXL97
_cell_angle_alpha 90.00
_cell_angle_beta 105.3420(10)
_cell_angle_gamma 90.00
_cell_formula_units_Z 4
_cell_length_a 16.2228(11)
_cell_length_b 20.1251(14)
_cell_length_c 10.2569(7)
_cell_measurement_reflns_used 9856
_cell_measurement_temperature 292(2)
_cell_measurement_theta_max 24.81
_cell_measurement_theta_min 2.29
_cell_volume 3229.4(4)
_computing_cell_refinement SMART
_computing_data_collection 'SMART (Bruker, 2001)'
_computing_data_reduction 'SAINT-Plus (Bruker, 2001)'
_computing_molecular_graphics 'PLATON (Spek, 2003)'
_computing_publication_material PLATON
_computing_structure_refinement 'SHELXL97 (Sheldrick, 1997)'
_computing_structure_solution 'SHELXS97 (Sheldrick, 1997)'
_diffrn_ambient_temperature 292(2)
_diffrn_measured_fraction_theta_full 0.998
_diffrn_measured_fraction_theta_max 0.998
_diffrn_measurement_device_type 'Bruker SMART CCD area-detector'
_diffrn_measurement_method '\f and \w'
_diffrn_radiation_monochromator graphite
_diffrn_radiation_source 'fine-focus sealed tube'
_diffrn_radiation_type MoK\a
_diffrn_radiation_wavelength 0.71073
_diffrn_reflns_av_R_equivalents 0.0310
_diffrn_reflns_av_sigmaI/netI 0.0318
_diffrn_reflns_limit_h_max 20
_diffrn_reflns_limit_h_min -20
_diffrn_reflns_limit_k_max 25
_diffrn_reflns_limit_k_min -25
_diffrn_reflns_limit_l_max 13
_diffrn_reflns_limit_l_min -13
_diffrn_reflns_number 26882
_diffrn_reflns_theta_full 27.00
_diffrn_reflns_theta_max 27.00
_diffrn_reflns_theta_min 1.65
_exptl_absorpt_coefficient_mu 1.055
_exptl_absorpt_correction_type none
_exptl_crystal_colour red
_exptl_crystal_density_diffrn 1.400
_exptl_crystal_density_method 'not measured'
_exptl_crystal_description block
_exptl_crystal_F_000 1416
_exptl_crystal_size_max 0.30
_exptl_crystal_size_mid 0.24
_exptl_crystal_size_min 0.20
_refine_diff_density_max 0.514
_refine_diff_density_min -0.239
_refine_ls_extinction_method none
_refine_ls_goodness_of_fit_ref 1.080
_refine_ls_hydrogen_treatment constr
_refine_ls_matrix_type full
_refine_ls_number_parameters 390
_refine_ls_number_reflns 7039
_refine_ls_number_restraints 0
_refine_ls_restrained_S_all 1.080
_refine_ls_R_factor_all 0.0569
_refine_ls_R_factor_gt 0.0453
_refine_ls_shift/su_max 0.002
_refine_ls_shift/su_mean 0.000
_refine_ls_structure_factor_coef Fsqd
_refine_ls_weighting_details 'calc w = 1/[\s^2^(Fo^2^)+(0.0552P)^2^+0.6965P] where P=(Fo^2^+2Fc^2^)/3'
_refine_ls_weighting_scheme calc
_refine_ls_wR_factor_gt 0.1058
_refine_ls_wR_factor_ref 0.1119
_reflns_number_gt 5780
_reflns_number_total 7039
_reflns_threshold_expression I>2\s(I)
_cod_data_source_file lh2302.cif
_cod_data_source_block I
_cod_depositor_comments
;
The following automatic conversions were performed:
'_symmetry_cell_setting' value 'Monoclinic' changed to 'monoclinic'
according to '/home/saulius/struct/CIF-dictionaries/cif_core.dic'
dictionary named 'cif_core.dic' version 2.4.1 from 2010-06-29.

Automatic conversion script
Id: cif_fix_enum 1527 2010-12-29 10:47:43Z saulius 

The following automatic conversions were performed:

'_symmetry_cell_setting' value 'Monoclinic' changed to 'monoclinic'
according to /home/saulius/struct/CIF-dictionaries/cif_core.dic
dictionary named 'cif_core.dic' version 2.4.1 from 2010-06-29.

Automatic conversion script
Id: cif_fix_values 1715 2011-07-08 13:25:40Z adriana 
;
_cod_original_sg_symbol_H-M 'P 21/c'
_cod_database_code 2213432
_cod_database_fobs_code 2213432

loop_
_symmetry_equiv_pos_as_xyz
'x, y, z'
'-x, y+1/2, -z+1/2'
'-x, -y, -z'
'x, -y-1/2, z-1/2'

loop_
_atom_site_type_symbol
_atom_site_label
_atom_site_fract_x
_atom_site_fract_y
_atom_site_fract_z
_atom_site_U_iso_or_equiv
_atom_site_adp_type
_atom_site_calc_flag
_atom_site_refinement_flags
_atom_site_occupancy
Fe Fe1 1.18402(2) 0.663110(16) 0.75316(3) 0.04410(11) Uani d . 1
Fe Fe2 0.85733(3) 0.538118(16) 0.75137(3) 0.04778(12) Uani d . 1
S S1 0.85485(4) 0.64068(4) 0.29976(8) 0.06092(19) Uani d . 1
S S2 0.52726(5) 0.47218(4) 0.29794(10) 0.0731(2) Uani d . 1
C C1 1.2362(2) 0.63085(15) 0.9452(3) 0.0735(9) Uani d . 1
H H1 1.2769 0.6556 1.0163 0.088 Uiso calc R 1
C C2 1.1484(2) 0.63280(14) 0.9201(3) 0.0684(8) Uani d . 1
H H2 1.1164 0.6595 0.9700 0.082 Uiso calc R 1
C C3 1.1128(2) 0.59157(13) 0.8113(3) 0.0645(7) Uani d . 1
H H3 1.0516 0.5839 0.7722 0.077 Uiso calc R 1
C C4 1.1794(2) 0.56275(13) 0.7670(3) 0.0715(9) Uani d . 1
H H4 1.1733 0.5309 0.6927 0.086 Uiso calc R 1
C C5 1.2575(2) 0.58763(16) 0.8520(3) 0.0767(9) Uani d . 1
H H5 1.3153 0.5762 0.8470 0.092 Uiso calc R 1
C C6 1.13272(18) 0.75430(12) 0.7013(3) 0.0549(6) Uani d . 1
H H6 1.0933 0.7775 0.7435 0.066 Uiso calc R 1
C C7 1.2226(2) 0.75825(13) 0.7423(3) 0.0626(7) Uani d . 1
H H7 1.2563 0.7846 0.8180 0.075 Uiso calc R 1
C C8 1.25576(18) 0.71758(14) 0.6568(3) 0.0627(7) Uani d . 1
H H8 1.3164 0.7107 0.6626 0.075 Uiso calc R 1
C C9 1.18615(16) 0.68793(13) 0.5619(3) 0.0522(6) Uani d . 1
H H9 1.1903 0.6567 0.4906 0.063 Uiso calc R 1
C C10 1.10899(16) 0.71094(11) 0.5876(2) 0.0466(5) Uani d . 1
C C11 1.02391(16) 0.69136(12) 0.5079(3) 0.0505(6) Uani d . 1
H H11 1.0214 0.6562 0.4481 0.061 Uiso calc R 1
C C12 0.94997(17) 0.71804(13) 0.5112(3) 0.0557(6) Uani d . 1
H H12 0.9518 0.7526 0.5720 0.067 Uiso calc R 1
C C13 0.86658(17) 0.69846(12) 0.4291(3) 0.0544(6) Uani d . 1
C C14 0.78887(17) 0.72052(12) 0.4357(3) 0.0561(6) Uani d . 1
H H14 0.7818 0.7526 0.4970 0.067 Uiso calc R 1
C C15 0.71871(16) 0.69000(12) 0.3400(3) 0.0542(6) Uani d . 1
C C16 0.74438(17) 0.64556(14) 0.2583(3) 0.0571(7) Uani d . 1
C C17 0.6933(2) 0.60468(18) 0.1444(3) 0.0795(9) Uani d . 1
H H17A 0.6841 0.5614 0.1771 0.119 Uiso calc R 1
H H17B 0.7238 0.6005 0.0763 0.119 Uiso calc R 1
H H17C 0.6393 0.6258 0.1063 0.119 Uiso calc R 1
C C18 0.62861(17) 0.70832(13) 0.3268(3) 0.0620(7) Uani d . 1
C C19 0.6028(2) 0.78114(15) 0.3189(5) 0.1008(14) Uani d . 1
H H19A 0.6340 0.8051 0.3988 0.121 Uiso calc R 1
H H19B 0.6129 0.8022 0.2395 0.121 Uiso calc R 1
C C20 0.5089(2) 0.77870(17) 0.3104(6) 0.131(2) Uani d . 1
H H20A 0.4984 0.7991 0.3901 0.158 Uiso calc R 1
H H20B 0.4771 0.8032 0.2316 0.158 Uiso calc R 1
C C21 0.4803(2) 0.70885(15) 0.3005(5) 0.1016(14) Uani d . 1
H H21A 0.4405 0.7001 0.2134 0.122 Uiso calc R 1
H H21B 0.4529 0.6982 0.3712 0.122 Uiso calc R 1
C C22 0.56207(18) 0.66874(13) 0.3173(3) 0.0614(7) Uani d . 1
C C23 0.56257(16) 0.59575(13) 0.3313(3) 0.0556(6) Uani d . 1
C C24 0.51200(18) 0.55265(15) 0.2419(3) 0.0662(8) Uani d . 1
C C25 0.4494(2) 0.5668(2) 0.1076(4) 0.1027(13) Uani d . 1
H H25A 0.3945 0.5771 0.1214 0.154 Uiso calc R 1
H H25B 0.4444 0.5284 0.0505 0.154 Uiso calc R 1
H H25C 0.4692 0.6038 0.0653 0.154 Uiso calc R 1
C C26 0.60271(17) 0.49488(13) 0.4437(3) 0.0577(7) Uani d . 1
C C27 0.61410(16) 0.56189(12) 0.4453(3) 0.0537(6) Uani d . 1
H H27 0.6526 0.5838 0.5155 0.064 Uiso calc R 1
C C28 0.6330(2) 0.44476(13) 0.5490(4) 0.0702(8) Uani d . 1
H H28 0.5915 0.4153 0.5610 0.084 Uiso calc R 1
C C29 0.71134(19) 0.43497(13) 0.6305(3) 0.0624(7) Uani d . 1
H H29 0.7132 0.4042 0.6989 0.075 Uiso calc R 1
C C30 0.79406(18) 0.46322(11) 0.6326(3) 0.0506(6) Uani d . 1
C C31 0.87099(18) 0.43925(12) 0.7245(3) 0.0566(7) Uani d . 1
H H31 0.8743 0.4048 0.7932 0.068 Uiso calc R 1
C C32 0.94123(18) 0.47362(13) 0.6996(3) 0.0565(7) Uani d . 1
H H32 1.0015 0.4675 0.7480 0.068 Uiso calc R 1
C C33 0.90878(17) 0.51926(13) 0.5932(3) 0.0527(6) Uani d . 1
H H33 0.9429 0.5504 0.5558 0.063 Uiso calc R 1
C C34 0.81881(16) 0.51343(12) 0.5523(2) 0.0488(6) Uani d . 1
H H34 0.7801 0.5394 0.4809 0.059 Uiso calc R 1
C C35 0.7722(2) 0.57872(16) 0.8412(3) 0.0757(9) Uani d . 1
H H35 0.7121 0.5660 0.8257 0.091 Uiso calc R 1
C C36 0.8428(3) 0.55120(16) 0.9403(3) 0.0789(10) Uani d . 1
H H36 0.8398 0.5159 1.0047 0.095 Uiso calc R 1
C C37 0.9172(3) 0.58354(17) 0.9295(3) 0.0783(9) Uani d . 1
H H37 0.9755 0.5747 0.9844 0.094 Uiso calc R 1
C C38 0.8932(3) 0.63091(14) 0.8256(3) 0.0757(9) Uani d . 1
H H38 0.9322 0.6606 0.7950 0.091 Uiso calc R 1
C C39 0.8041(2) 0.62790(14) 0.7715(3) 0.0730(9) Uani d . 1
H H39 0.7703 0.6554 0.6977 0.088 Uiso calc R 1

loop_
_atom_site_aniso_label
_atom_site_aniso_U_11
_atom_site_aniso_U_22
_atom_site_aniso_U_33
_atom_site_aniso_U_12
_atom_site_aniso_U_13
_atom_site_aniso_U_23
Fe1 0.0469(2) 0.03994(18) 0.0420(2) -0.00057(14) 0.00582(15) -0.00071(13)
Fe2 0.0689(3) 0.03710(18) 0.0412(2) 0.00647(15) 0.02141(18) 0.00049(13)
S1 0.0458(4) 0.0793(5) 0.0596(4) 0.0111(3) 0.0175(3) 0.0092(3)
S2 0.0620(5) 0.0531(4) 0.0983(6) -0.0031(3) 0.0109(4) -0.0117(4)
C1 0.092(3) 0.0645(17) 0.0478(17) 0.0004(16) -0.0099(16) 0.0038(13)
C2 0.103(3) 0.0550(16) 0.0496(16) 0.0057(16) 0.0247(17) 0.0095(13)
C3 0.078(2) 0.0512(15) 0.0620(18) -0.0120(14) 0.0140(15) 0.0107(13)
C4 0.125(3) 0.0383(13) 0.0476(16) 0.0070(15) 0.0166(17) 0.0002(11)
C5 0.074(2) 0.0721(19) 0.075(2) 0.0266(16) 0.0046(17) 0.0156(17)
C6 0.0692(18) 0.0370(12) 0.0598(16) 0.0021(11) 0.0195(14) 0.0043(11)
C7 0.0720(19) 0.0471(14) 0.0637(18) -0.0175(13) 0.0093(15) -0.0020(12)
C8 0.0492(15) 0.0732(18) 0.0660(18) -0.0135(13) 0.0159(14) 0.0040(14)
C9 0.0524(15) 0.0584(14) 0.0481(14) -0.0020(12) 0.0171(12) 0.0033(11)
C10 0.0495(14) 0.0419(12) 0.0481(14) 0.0012(10) 0.0124(11) 0.0105(10)
C11 0.0517(15) 0.0482(13) 0.0501(14) 0.0019(11) 0.0108(12) 0.0119(11)
C12 0.0525(16) 0.0483(13) 0.0650(17) 0.0041(11) 0.0132(13) 0.0117(12)
C13 0.0487(15) 0.0508(14) 0.0642(17) 0.0041(11) 0.0158(13) 0.0173(12)
C14 0.0525(16) 0.0449(13) 0.0732(18) 0.0044(11) 0.0206(14) 0.0089(12)
C15 0.0441(14) 0.0480(13) 0.0729(18) 0.0057(11) 0.0196(13) 0.0159(12)
C16 0.0442(15) 0.0680(16) 0.0604(17) 0.0091(12) 0.0157(13) 0.0149(13)
C17 0.062(2) 0.112(3) 0.063(2) 0.0095(18) 0.0143(16) -0.0079(18)
C18 0.0473(15) 0.0493(14) 0.092(2) 0.0094(11) 0.0229(15) 0.0121(14)
C19 0.062(2) 0.0519(17) 0.186(4) 0.0107(15) 0.029(2) 0.013(2)
C20 0.066(2) 0.0549(19) 0.283(7) 0.0160(17) 0.063(3) 0.015(3)
C21 0.0514(19) 0.0595(18) 0.193(4) 0.0157(15) 0.031(2) 0.012(2)
C22 0.0469(15) 0.0512(14) 0.087(2) 0.0089(12) 0.0192(15) 0.0102(14)
C23 0.0392(14) 0.0515(14) 0.0775(19) 0.0043(11) 0.0180(13) 0.0046(13)
C24 0.0463(16) 0.0678(17) 0.080(2) 0.0051(13) 0.0083(15) -0.0015(15)
C25 0.088(3) 0.097(3) 0.102(3) 0.012(2) -0.011(2) 0.003(2)
C26 0.0463(14) 0.0503(14) 0.0779(19) 0.0025(11) 0.0189(13) 0.0020(13)
C27 0.0445(14) 0.0479(13) 0.0685(17) 0.0001(11) 0.0145(13) 0.0001(12)
C28 0.067(2) 0.0457(14) 0.103(2) -0.0035(13) 0.0322(18) 0.0130(15)
C29 0.0710(19) 0.0430(13) 0.076(2) 0.0058(13) 0.0250(16) 0.0129(13)
C30 0.0626(16) 0.0386(12) 0.0516(15) 0.0061(11) 0.0172(13) -0.0024(10)
C31 0.0739(19) 0.0387(12) 0.0553(16) 0.0136(12) 0.0140(14) 0.0015(11)
C32 0.0584(16) 0.0516(14) 0.0584(16) 0.0130(12) 0.0134(13) -0.0059(12)
C33 0.0570(16) 0.0598(15) 0.0446(14) 0.0027(12) 0.0195(12) -0.0057(11)
C34 0.0581(16) 0.0500(13) 0.0402(13) 0.0079(11) 0.0164(12) 0.0002(10)
C35 0.094(2) 0.074(2) 0.073(2) 0.0154(18) 0.0463(19) -0.0122(16)
C36 0.133(3) 0.0688(19) 0.0482(17) 0.017(2) 0.048(2) 0.0006(14)
C37 0.102(3) 0.077(2) 0.0522(18) 0.0061(19) 0.0142(18) -0.0178(16)
C38 0.115(3) 0.0445(14) 0.073(2) -0.0060(16) 0.035(2) -0.0138(14)
C39 0.107(3) 0.0484(15) 0.069(2) 0.0223(16) 0.033(2) -0.0060(14)

loop_
_atom_type_symbol
_atom_type_description
_atom_type_scat_dispersion_real
_atom_type_scat_dispersion_imag
_atom_type_scat_source
C C 0.0033 0.0016 'International Tables Vol C Tables 4.2.6.8 and 6.1.1.4'
H H 0.0000 0.0000 'International Tables Vol C Tables 4.2.6.8 and 6.1.1.4'
Fe Fe 0.3463 0.8444 'International Tables Vol C Tables 4.2.6.8 and 6.1.1.4'
S S 0.1246 0.1234 'International Tables Vol C Tables 4.2.6.8 and 6.1.1.4'

loop_
_geom_angle_atom_site_label_1
_geom_angle_atom_site_label_2
_geom_angle_atom_site_label_3
_geom_angle
_geom_angle_publ_flag
C7 Fe1 C6 40.67(11) ?
C7 Fe1 C4 164.32(14) ?
C6 Fe1 C4 154.14(13) ?
C7 Fe1 C5 125.86(13) ?
C6 Fe1 C5 162.75(13) ?
C4 Fe1 C5 41.16(13) ?
C7 Fe1 C3 153.31(13) ?
C6 Fe1 C3 119.51(12) ?
C4 Fe1 C3 40.45(13) ?
C5 Fe1 C3 68.11(14) ?
C7 Fe1 C9 68.31(11) ?
C6 Fe1 C9 68.60(11) ?
C4 Fe1 C9 108.82(11) ?
C5 Fe1 C9 120.56(13) ?
C3 Fe1 C9 127.84(11) ?
C7 Fe1 C1 107.42(12) ?
C6 Fe1 C1 125.45(12) ?
C4 Fe1 C1 68.16(12) ?
C5 Fe1 C1 40.35(13) ?
C3 Fe1 C1 67.22(13) ?
C9 Fe1 C1 154.66(14) ?
C7 Fe1 C8 40.51(12) ?
C6 Fe1 C8 68.46(12) ?
C4 Fe1 C8 127.39(13) ?
C5 Fe1 C8 108.07(14) ?
C3 Fe1 C8 165.24(12) ?
C9 Fe1 C8 40.66(11) ?
C1 Fe1 C8 119.81(14) ?
C7 Fe1 C2 119.27(12) ?
C6 Fe1 C2 107.65(12) ?
C4 Fe1 C2 67.62(12) ?
C5 Fe1 C2 67.41(14) ?
C3 Fe1 C2 39.85(12) ?
C9 Fe1 C2 164.61(12) ?
C1 Fe1 C2 39.59(13) ?
C8 Fe1 C2 153.38(13) ?
C7 Fe1 C10 68.58(11) ?
C6 Fe1 C10 40.93(10) ?
C4 Fe1 C10 120.06(11) ?
C5 Fe1 C10 155.18(12) ?
C3 Fe1 C10 108.47(11) ?
C9 Fe1 C10 40.81(10) ?
C1 Fe1 C10 163.04(13) ?
C8 Fe1 C10 68.61(11) ?
C2 Fe1 C10 126.73(12) ?
C35 Fe2 C31 124.75(13) ?
C35 Fe2 C36 41.22(13) ?
C31 Fe2 C36 107.54(12) ?
C35 Fe2 C34 119.36(13) ?
C31 Fe2 C34 68.86(10) ?
C36 Fe2 C34 155.24(14) ?
C35 Fe2 C30 105.92(13) ?
C31 Fe2 C30 41.31(10) ?
C36 Fe2 C30 119.98(13) ?
C34 Fe2 C30 41.04(10) ?
C35 Fe2 C39 40.26(13) ?
C31 Fe2 C39 161.49(14) ?
C36 Fe2 C39 68.20(13) ?
C34 Fe2 C39 107.03(12) ?
C30 Fe2 C39 123.85(13) ?
C35 Fe2 C38 67.84(14) ?
C31 Fe2 C38 156.45(14) ?
C36 Fe2 C38 67.62(14) ?
C34 Fe2 C38 125.41(12) ?
C30 Fe2 C38 161.53(13) ?
C39 Fe2 C38 40.34(14) ?
C35 Fe2 C37 68.47(15) ?
C31 Fe2 C37 121.12(13) ?
C36 Fe2 C37 40.23(14) ?
C34 Fe2 C37 162.62(13) ?
C30 Fe2 C37 155.61(13) ?
C39 Fe2 C37 68.08(14) ?
C38 Fe2 C37 40.25(13) ?
C35 Fe2 C33 154.96(13) ?
C31 Fe2 C33 68.18(11) ?
C36 Fe2 C33 162.80(14) ?
C34 Fe2 C33 40.53(10) ?
C30 Fe2 C33 68.60(11) ?
C39 Fe2 C33 121.19(12) ?
C38 Fe2 C33 109.22(13) ?
C37 Fe2 C33 126.47(13) ?
C35 Fe2 C32 162.43(13) ?
C31 Fe2 C32 40.53(11) ?
C36 Fe2 C32 125.60(13) ?
C34 Fe2 C32 68.51(10) ?
C30 Fe2 C32 68.93(11) ?
C39 Fe2 C32 156.43(13) ?
C38 Fe2 C32 122.16(14) ?
C37 Fe2 C32 108.88(13) ?
C33 Fe2 C32 40.47(10) ?
C16 S1 C13 92.67(13) ?
C24 S2 C26 92.68(14) ?
C2 C1 C5 108.6(3) ?
C2 C1 Fe1 70.43(17) ?
C5 C1 Fe1 69.64(17) ?
C2 C1 H1 125.7 ?
C5 C1 H1 125.7 ?
Fe1 C1 H1 125.7 ?
C1 C2 C3 108.9(3) ?
C1 C2 Fe1 69.99(18) ?
C3 C2 Fe1 69.78(16) ?
C1 C2 H2 125.6 ?
C3 C2 H2 125.6 ?
Fe1 C2 H2 125.6 ?
C2 C3 C4 108.4(3) ?
C2 C3 Fe1 70.37(17) ?
C4 C3 Fe1 69.61(17) ?
C2 C3 H3 125.8 ?
C4 C3 H3 125.8 ?
Fe1 C3 H3 125.8 ?
C3 C4 C5 107.0(3) ?
C3 C4 Fe1 69.94(15) ?
C5 C4 Fe1 69.48(16) ?
C3 C4 H4 126.5 ?
C5 C4 H4 126.5 ?
Fe1 C4 H4 126.5 ?
C1 C5 C4 107.2(3) ?
C1 C5 Fe1 70.01(17) ?
C4 C5 Fe1 69.37(16) ?
C1 C5 H5 126.4 ?
C4 C5 H5 126.4 ?
Fe1 C5 H5 126.4 ?
C7 C6 C10 108.2(2) ?
C7 C6 Fe1 69.64(15) ?
C10 C6 Fe1 70.34(13) ?
C7 C6 H6 125.9 ?
C10 C6 H6 125.9 ?
Fe1 C6 H6 125.9 ?
C8 C7 C6 108.5(2) ?
C8 C7 Fe1 70.07(15) ?
C6 C7 Fe1 69.69(14) ?
C8 C7 H7 125.7 ?
C6 C7 H7 125.7 ?
Fe1 C7 H7 125.7 ?
C7 C8 C9 107.9(3) ?
C7 C8 Fe1 69.42(15) ?
C9 C8 Fe1 69.60(14) ?
C7 C8 H8 126.1 ?
C9 C8 H8 126.1 ?
Fe1 C8 H8 126.1 ?
C8 C9 C10 108.5(2) n
C8 C9 Fe1 69.74(15) ?
C10 C9 Fe1 70.18(14) ?
C8 C9 H9 125.8 ?
C10 C9 H9 125.8 ?
Fe1 C9 H9 125.8 ?
C9 C10 C6 106.9(2) n
C9 C10 C11 123.8(2) n
C6 C10 C11 129.4(2) n
C9 C10 Fe1 69.01(14) ?
C6 C10 Fe1 68.73(14) ?
C11 C10 Fe1 127.14(16) ?
C12 C11 C10 127.3(3) n
C12 C11 H11 116.4 ?
C10 C11 H11 116.4 ?
C11 C12 C13 126.1(3) n
C11 C12 H12 116.9 ?
C13 C12 H12 116.9 ?
C14 C13 C12 128.4(3) n
C14 C13 S1 110.0(2) ?
C12 C13 S1 121.6(2) n
C13 C14 C15 114.0(3) ?
C13 C14 H14 123.0 ?
C15 C14 H14 123.0 ?
C16 C15 C14 112.7(2) ?
C16 C15 C18 124.2(3) ?
C14 C15 C18 123.0(3) ?
C15 C16 C17 130.4(3) ?
C15 C16 S1 110.5(2) ?
C17 C16 S1 119.1(2) ?
C16 C17 H17A 109.5 ?
C16 C17 H17B 109.5 ?
H17A C17 H17B 109.5 ?
C16 C17 H17C 109.5 ?
H17A C17 H17C 109.5 ?
H17B C17 H17C 109.5 ?
C22 C18 C15 128.6(2) n
C22 C18 C19 111.6(2) ?
C15 C18 C19 119.8(2) ?
C20 C19 C18 103.4(3) ?
C20 C19 H19A 111.1 ?
C18 C19 H19A 111.1 ?
C20 C19 H19B 111.1 ?
C18 C19 H19B 111.1 ?
H19A C19 H19B 109.0 ?
C21 C20 C19 109.3(3) ?
C21 C20 H20A 109.8 ?
C19 C20 H20A 109.8 ?
C21 C20 H20B 109.8 ?
C19 C20 H20B 109.8 ?
H20A C20 H20B 108.3 ?
C20 C21 C22 104.4(3) ?
C20 C21 H21A 110.9 ?
C22 C21 H21A 110.9 ?
C20 C21 H21B 110.9 ?
C22 C21 H21B 110.9 ?
H21A C21 H21B 108.9 ?
C18 C22 C23 127.5(2) n
C18 C22 C21 111.0(2) ?
C23 C22 C21 121.4(2) ?
C24 C23 C27 111.5(2) ?
C24 C23 C22 125.4(3) ?
C27 C23 C22 123.0(3) ?
C23 C24 C25 129.3(3) ?
C23 C24 S2 111.5(2) ?
C25 C24 S2 119.2(2) ?
C24 C25 H25A 109.5 ?
C24 C25 H25B 109.5 ?
H25A C25 H25B 109.5 ?
C24 C25 H25C 109.5 ?
H25A C25 H25C 109.5 ?
H25B C25 H25C 109.5 ?
C27 C26 C28 131.0(3) ?
C27 C26 S2 109.6(2) ?
C28 C26 S2 118.7(2) n
C26 C27 C23 114.7(3) ?
C26 C27 H27 122.7 ?
C23 C27 H27 122.7 ?
C29 C28 C26 129.8(3) n
C29 C28 H28 115.1 ?
C26 C28 H28 115.1 ?
C28 C29 C30 132.3(3) n
C28 C29 H29 113.9 ?
C30 C29 H29 113.9 ?
C34 C30 C31 106.8(2) ?
C34 C30 C29 132.0(2) n
C31 C30 C29 121.2(2) n
C34 C30 Fe2 69.33(14) ?
C31 C30 Fe2 69.05(14) ?
C29 C30 Fe2 128.01(19) ?
C32 C31 C30 108.6(2) n
C32 C31 Fe2 70.54(14) ?
C30 C31 Fe2 69.64(13) ?
C32 C31 H31 125.7 ?
C30 C31 H31 125.7 ?
Fe2 C31 H31 125.7 ?
C31 C32 C33 107.7(2) ?
C31 C32 Fe2 68.93(15) ?
C33 C32 Fe2 69.64(14) ?
C31 C32 H32 126.2 ?
C33 C32 H32 126.2 ?
Fe2 C32 H32 126.2 ?
C34 C33 C32 108.6(2) ?
C34 C33 Fe2 69.21(14) ?
C32 C33 Fe2 69.90(15) ?
C34 C33 H33 125.7 ?
C32 C33 H33 125.7 ?
Fe2 C33 H33 125.7 ?
C33 C34 C30 108.3(2) ?
C33 C34 Fe2 70.26(14) ?
C30 C34 Fe2 69.63(14) ?
C33 C34 H34 125.9 ?
C30 C34 H34 125.9 ?
Fe2 C34 H34 125.9 ?
C39 C35 C36 107.6(3) ?
C39 C35 Fe2 70.36(17) ?
C36 C35 Fe2 69.63(17) ?
C39 C35 H35 126.2 ?
C36 C35 H35 126.2 ?
Fe2 C35 H35 126.2 ?
C37 C36 C35 108.0(3) ?
C37 C36 Fe2 70.41(17) ?
C35 C36 Fe2 69.15(16) ?
C37 C36 H36 126.0 ?
C35 C36 H36 126.0 ?
Fe2 C36 H36 126.0 ?
C36 C37 C38 107.6(3) ?
C36 C37 Fe2 69.35(18) ?
C38 C37 Fe2 69.79(17) ?
C36 C37 H37 126.2 ?
C38 C37 H37 126.2 ?
Fe2 C37 H37 126.2 ?
C37 C38 C39 108.6(3) ?
C37 C38 Fe2 69.95(17) ?
C39 C38 Fe2 69.62(17) ?
C37 C38 H38 125.7 ?
C39 C38 H38 125.7 ?
Fe2 C38 H38 125.7 ?
C35 C39 C38 108.1(3) ?
C35 C39 Fe2 69.39(16) ?
C38 C39 Fe2 70.04(17) ?
C35 C39 H39 126.0 ?
C38 C39 H39 126.0 ?
Fe2 C39 H39 126.0 ?

loop_
_geom_bond_atom_site_label_1
_geom_bond_atom_site_label_2
_geom_bond_distance
_geom_bond_publ_flag
Fe1 C7 2.027(3) ?
Fe1 C6 2.027(2) ?
Fe1 C4 2.028(3) ?
Fe1 C5 2.029(3) ?
Fe1 C3 2.032(3) ?
Fe1 C9 2.033(2) ?
Fe1 C1 2.034(3) ?
Fe1 C8 2.035(3) ?
Fe1 C2 2.039(3) ?
Fe1 C10 2.049(2) n
Fe2 C35 2.024(3) ?
Fe2 C31 2.029(2) ?
Fe2 C36 2.031(3) ?
Fe2 C34 2.033(2) ?
Fe2 C30 2.037(3) n
Fe2 C39 2.037(3) ?
Fe2 C38 2.042(3) ?
Fe2 C37 2.044(3) ?
Fe2 C33 2.047(2) ?
Fe2 C32 2.050(3) ?
S1 C16 1.732(3) ?
S1 C13 1.736(3) ?
S2 C24 1.714(3) ?
S2 C26 1.725(3) ?
C1 C2 1.379(5) ?
C1 C5 1.401(5) ?
C1 H1 0.9800 ?
C2 C3 1.388(4) ?
C2 H2 0.9800 ?
C3 C4 1.403(4) ?
C3 H3 0.9800 ?
C4 C5 1.426(4) ?
C4 H4 0.9800 ?
C5 H5 0.9800 ?
C6 C7 1.409(4) ?
C6 C10 1.425(3) ?
C6 H6 0.9800 ?
C7 C8 1.406(4) ?
C7 H7 0.9800 ?
C8 C9 1.413(4) ?
C8 H8 0.9800 ?
C9 C10 1.423(3) ?
C9 H9 0.9800 ?
C10 C11 1.460(3) n
C11 C12 1.323(3) n
C11 H11 0.9300 ?
C12 C13 1.446(4) n
C12 H12 0.9300 ?
C13 C14 1.355(3) ?
C14 C15 1.430(4) ?
C14 H14 0.9300 ?
C15 C16 1.364(4) ?
C15 C18 1.479(4) ?
C16 C17 1.489(4) n
C17 H17A 0.9600 ?
C17 H17B 0.9600 ?
C17 H17C 0.9600 ?
C18 C22 1.324(4) n
C18 C19 1.520(4) ?
C19 C20 1.503(4) ?
C19 H19A 0.9700 ?
C19 H19B 0.9700 ?
C20 C21 1.475(4) ?
C20 H20A 0.9700 ?
C20 H20B 0.9700 ?
C21 C22 1.523(4) ?
C21 H21A 0.9700 ?
C21 H21B 0.9700 ?
C22 C23 1.476(3) ?
C23 C24 1.367(4) ?
C23 C27 1.419(4) ?
C24 C25 1.507(4) n
C25 H25A 0.9600 ?
C25 H25B 0.9600 ?
C25 H25C 0.9600 ?
C26 C27 1.361(3) ?
C26 C28 1.464(4) n
C27 H27 0.9300 ?
C28 C29 1.339(4) n
C28 H28 0.9300 ?
C29 C30 1.452(4) n
C29 H29 0.9300 ?
C30 C34 1.427(3) ?
C30 C31 1.434(4) ?
C31 C32 1.413(4) ?
C31 H31 0.9800 ?
C32 C33 1.417(4) ?
C32 H32 0.9800 ?
C33 C34 1.413(4) ?
C33 H33 0.9800 ?
C34 H34 0.9800 ?
C35 C39 1.398(4) ?
C35 C36 1.427(5) ?
C35 H35 0.9800 ?
C36 C37 1.402(5) ?
C36 H36 0.9800 ?
C37 C38 1.406(4) ?
C37 H37 0.9800 ?
C38 C39 1.406(5) ?
C38 H38 0.9800 ?
C39 H39 0.9800 ?

loop_
_geom_torsion_atom_site_label_1
_geom_torsion_atom_site_label_2
_geom_torsion_atom_site_label_3
_geom_torsion_atom_site_label_4
_geom_torsion
C7 Fe1 C1 C2 115.13(19)
C6 Fe1 C1 C2 73.9(2)
C4 Fe1 C1 C2 -80.9(2)
C5 Fe1 C1 C2 -119.5(3)
C3 Fe1 C1 C2 -36.98(18)
C9 Fe1 C1 C2 -168.9(2)
C8 Fe1 C1 C2 157.52(18)
C10 Fe1 C1 C2 41.6(5)
C7 Fe1 C1 C5 -125.4(2)
C6 Fe1 C1 C5 -166.6(2)
C4 Fe1 C1 C5 38.6(2)
C3 Fe1 C1 C5 82.5(2)
C9 Fe1 C1 C5 -49.4(4)
C8 Fe1 C1 C5 -83.0(2)
C2 Fe1 C1 C5 119.5(3)
C10 Fe1 C1 C5 161.1(3)
C5 C1 C2 C3 -0.3(3)
Fe1 C1 C2 C3 59.1(2)
C5 C1 C2 Fe1 -59.4(2)
C7 Fe1 C2 C1 -82.0(2)
C6 Fe1 C2 C1 -124.77(19)
C4 Fe1 C2 C1 82.3(2)
C5 Fe1 C2 C1 37.62(19)
C3 Fe1 C2 C1 120.1(3)
C9 Fe1 C2 C1 161.9(4)
C8 Fe1 C2 C1 -47.8(4)
C10 Fe1 C2 C1 -166.03(17)
C7 Fe1 C2 C3 157.95(19)
C6 Fe1 C2 C3 115.18(19)
C4 Fe1 C2 C3 -37.72(19)
C5 Fe1 C2 C3 -82.4(2)
C9 Fe1 C2 C3 41.8(5)
C1 Fe1 C2 C3 -120.1(3)
C8 Fe1 C2 C3 -167.8(2)
C10 Fe1 C2 C3 73.9(2)
C1 C2 C3 C4 0.2(3)
Fe1 C2 C3 C4 59.46(19)
C1 C2 C3 Fe1 -59.3(2)
C7 Fe1 C3 C2 -46.8(4)
C6 Fe1 C3 C2 -82.3(2)
C4 Fe1 C3 C2 119.3(3)
C5 Fe1 C3 C2 80.5(2)
C9 Fe1 C3 C2 -167.04(18)
C1 Fe1 C3 C2 36.74(19)
C8 Fe1 C3 C2 158.2(4)
C10 Fe1 C3 C2 -125.71(19)
C7 Fe1 C3 C4 -166.1(2)
C6 Fe1 C3 C4 158.41(17)
C5 Fe1 C3 C4 -38.79(18)
C9 Fe1 C3 C4 73.6(2)
C1 Fe1 C3 C4 -82.6(2)
C8 Fe1 C3 C4 38.9(5)
C2 Fe1 C3 C4 -119.3(3)
C10 Fe1 C3 C4 114.98(18)
C2 C3 C4 C5 0.0(3)
Fe1 C3 C4 C5 59.9(2)
C2 C3 C4 Fe1 -59.93(19)
C7 Fe1 C4 C3 156.5(4)
C6 Fe1 C4 C3 -47.2(3)
C5 Fe1 C4 C3 118.0(3)
C9 Fe1 C4 C3 -126.82(17)
C1 Fe1 C4 C3 80.0(2)
C8 Fe1 C4 C3 -168.37(17)
C2 Fe1 C4 C3 37.18(18)
C10 Fe1 C4 C3 -83.42(19)
C7 Fe1 C4 C5 38.6(5)
C6 Fe1 C4 C5 -165.2(2)
C3 Fe1 C4 C5 -118.0(3)
C9 Fe1 C4 C5 115.2(2)
C1 Fe1 C4 C5 -37.9(2)
C8 Fe1 C4 C5 73.7(2)
C2 Fe1 C4 C5 -80.8(2)
C10 Fe1 C4 C5 158.63(19)
C2 C1 C5 C4 0.2(4)
Fe1 C1 C5 C4 -59.6(2)
C2 C1 C5 Fe1 59.9(2)
C3 C4 C5 C1 -0.1(3)
Fe1 C4 C5 C1 60.1(2)
C3 C4 C5 Fe1 -60.18(19)
C7 Fe1 C5 C1 73.7(3)
C6 Fe1 C5 C1 39.6(5)
C4 Fe1 C5 C1 -118.3(3)
C3 Fe1 C5 C1 -80.1(2)
C9 Fe1 C5 C1 157.8(2)
C8 Fe1 C5 C1 115.1(2)
C2 Fe1 C5 C1 -36.9(2)
C10 Fe1 C5 C1 -167.0(3)
C7 Fe1 C5 C4 -168.00(19)
C6 Fe1 C5 C4 157.9(4)
C3 Fe1 C5 C4 38.14(18)
C9 Fe1 C5 C4 -83.9(2)
C1 Fe1 C5 C4 118.3(3)
C8 Fe1 C5 C4 -126.68(19)
C2 Fe1 C5 C4 81.3(2)
C10 Fe1 C5 C4 -48.7(4)
C4 Fe1 C6 C7 -170.4(2)
C5 Fe1 C6 C7 44.2(5)
C3 Fe1 C6 C7 156.43(17)
C9 Fe1 C6 C7 -81.20(18)
C1 Fe1 C6 C7 74.7(2)
C8 Fe1 C6 C7 -37.37(17)
C2 Fe1 C6 C7 114.65(19)
C10 Fe1 C6 C7 -119.1(2)
C7 Fe1 C6 C10 119.1(2)
C4 Fe1 C6 C10 -51.3(3)
C5 Fe1 C6 C10 163.3(4)
C3 Fe1 C6 C10 -84.43(18)
C9 Fe1 C6 C10 37.93(15)
C1 Fe1 C6 C10 -166.21(17)
C8 Fe1 C6 C10 81.77(16)
C2 Fe1 C6 C10 -126.22(17)
C10 C6 C7 C8 -0.5(3)
Fe1 C6 C7 C8 59.50(19)
C10 C6 C7 Fe1 -60.00(17)
C6 Fe1 C7 C8 -119.7(2)
C4 Fe1 C7 C8 44.7(5)
C5 Fe1 C7 C8 75.1(2)
C3 Fe1 C7 C8 -170.4(2)
C9 Fe1 C7 C8 -37.69(17)
C1 Fe1 C7 C8 115.8(2)
C2 Fe1 C7 C8 157.18(18)
C10 Fe1 C7 C8 -81.72(18)
C4 Fe1 C7 C6 164.4(4)
C5 Fe1 C7 C6 -165.22(18)
C3 Fe1 C7 C6 -50.8(3)
C9 Fe1 C7 C6 81.97(18)
C1 Fe1 C7 C6 -124.57(19)
C8 Fe1 C7 C6 119.7(2)
C2 Fe1 C7 C6 -83.2(2)
C10 Fe1 C7 C6 37.93(16)
C6 C7 C8 C9 -0.1(3)
Fe1 C7 C8 C9 59.18(19)
C6 C7 C8 Fe1 -59.27(18)
C6 Fe1 C8 C7 37.51(17)
C4 Fe1 C8 C7 -166.15(18)
C5 Fe1 C8 C7 -124.52(19)
C3 Fe1 C8 C7 163.0(4)
C9 Fe1 C8 C7 119.3(3)
C1 Fe1 C8 C7 -82.0(2)
C2 Fe1 C8 C7 -49.0(3)
C10 Fe1 C8 C7 81.65(18)
C7 Fe1 C8 C9 -119.3(3)
C6 Fe1 C8 C9 -81.81(18)
C4 Fe1 C8 C9 74.5(2)
C5 Fe1 C8 C9 116.16(18)
C3 Fe1 C8 C9 43.7(5)
C1 Fe1 C8 C9 158.69(17)
C2 Fe1 C8 C9 -168.4(2)
C10 Fe1 C8 C9 -37.67(16)
C7 C8 C9 C10 0.6(3)
Fe1 C8 C9 C10 59.71(17)
C7 C8 C9 Fe1 -59.06(19)
C7 Fe1 C9 C8 37.55(17)
C6 Fe1 C9 C8 81.43(18)
C4 Fe1 C9 C8 -126.01(19)
C5 Fe1 C9 C8 -82.3(2)
C3 Fe1 C9 C8 -167.13(18)
C1 Fe1 C9 C8 -47.5(3)
C2 Fe1 C9 C8 160.1(4)
C10 Fe1 C9 C8 119.5(2)
C7 Fe1 C9 C10 -81.91(17)
C6 Fe1 C9 C10 -38.03(15)
C4 Fe1 C9 C10 114.53(17)
C5 Fe1 C9 C10 158.27(17)
C3 Fe1 C9 C10 73.4(2)
C1 Fe1 C9 C10 -166.9(2)
C8 Fe1 C9 C10 -119.5(2)
C2 Fe1 C9 C10 40.6(5)
C8 C9 C10 C6 -0.9(3)
Fe1 C9 C10 C6 58.50(16)
C8 C9 C10 C11 179.1(2)
Fe1 C9 C10 C11 -121.4(2)
C8 C9 C10 Fe1 -59.44(18)
C7 C6 C10 C9 0.9(3)
Fe1 C6 C10 C9 -58.68(16)
C7 C6 C10 C11 -179.2(2)
Fe1 C6 C10 C11 121.2(2)
C7 C6 C10 Fe1 59.56(17)
C7 Fe1 C10 C9 81.19(17)
C6 Fe1 C10 C9 118.9(2)
C4 Fe1 C10 C9 -84.26(19)
C5 Fe1 C10 C9 -49.4(3)
C3 Fe1 C10 C9 -127.06(16)
C1 Fe1 C10 C9 160.6(4)
C8 Fe1 C10 C9 37.53(16)
C2 Fe1 C10 C9 -167.55(16)
C7 Fe1 C10 C6 -37.70(17)
C4 Fe1 C10 C6 156.85(17)
C5 Fe1 C10 C6 -168.3(3)
C3 Fe1 C10 C6 114.05(17)
C9 Fe1 C10 C6 -118.9(2)
C1 Fe1 C10 C6 41.7(4)
C8 Fe1 C10 C6 -81.35(17)
C2 Fe1 C10 C6 73.57(19)
C7 Fe1 C10 C11 -161.7(3)
C6 Fe1 C10 C11 -124.0(3)
C4 Fe1 C10 C11 32.9(3)
C5 Fe1 C10 C11 67.7(4)
C3 Fe1 C10 C11 -9.9(3)
C9 Fe1 C10 C11 117.1(3)
C1 Fe1 C10 C11 -82.2(5)
C8 Fe1 C10 C11 154.7(3)
C2 Fe1 C10 C11 -50.4(3)
C9 C10 C11 C12 -168.4(2)
C6 C10 C11 C12 11.6(4)
Fe1 C10 C11 C12 103.5(3)
C10 C11 C12 C13 178.7(2)
C11 C12 C13 C14 174.4(3)
C11 C12 C13 S1 -6.8(4)
C16 S1 C13 C14 -1.3(2)
C16 S1 C13 C12 179.7(2)
C12 C13 C14 C15 -179.3(2)
S1 C13 C14 C15 1.8(3)
C13 C14 C15 C16 -1.5(3)
C13 C14 C15 C18 -177.9(2)
C14 C15 C16 C17 -178.2(3)
C18 C15 C16 C17 -1.9(5)
C14 C15 C16 S1 0.5(3)
C18 C15 C16 S1 176.8(2)
C13 S1 C16 C15 0.4(2)
C13 S1 C16 C17 179.3(2)
C16 C15 C18 C22 50.1(5)
C14 C15 C18 C22 -133.9(3)
C16 C15 C18 C19 -128.3(3)
C14 C15 C18 C19 47.7(4)
C22 C18 C19 C20 2.9(5)
C15 C18 C19 C20 -178.4(4)
C18 C19 C20 C21 -5.2(6)
C19 C20 C21 C22 5.4(6)
C15 C18 C22 C23 6.7(6)
C19 C18 C22 C23 -174.8(3)
C15 C18 C22 C21 -178.1(3)
C19 C18 C22 C21 0.4(5)
C20 C21 C22 C18 -3.6(5)
C20 C21 C22 C23 172.0(4)
C18 C22 C23 C24 -129.5(4)
C21 C22 C23 C24 55.7(5)
C18 C22 C23 C27 53.7(5)
C21 C22 C23 C27 -121.1(4)
C27 C23 C24 C25 -178.7(3)
C22 C23 C24 C25 4.2(5)
C27 C23 C24 S2 0.4(3)
C22 C23 C24 S2 -176.7(2)
C26 S2 C24 C23 -0.1(2)
C26 S2 C24 C25 179.1(3)
C24 S2 C26 C27 -0.2(2)
C24 S2 C26 C28 171.1(2)
C28 C26 C27 C23 -169.5(3)
S2 C26 C27 C23 0.4(3)
C24 C23 C27 C26 -0.5(3)
C22 C23 C27 C26 176.7(2)
C27 C26 C28 C29 -48.4(5)
S2 C26 C28 C29 142.5(3)
C26 C28 C29 C30 -9.4(6)
C28 C29 C30 C34 3.7(5)
C28 C29 C30 C31 -173.8(3)
C28 C29 C30 Fe2 99.4(4)
C35 Fe2 C30 C34 116.66(17)
C31 Fe2 C30 C34 -118.4(2)
C36 Fe2 C30 C34 159.07(17)
C39 Fe2 C30 C34 76.50(19)
C38 Fe2 C30 C34 49.2(4)
C37 Fe2 C30 C34 -170.5(3)
C33 Fe2 C30 C34 -37.51(15)
C32 Fe2 C30 C34 -81.07(16)
C35 Fe2 C30 C31 -124.97(18)
C36 Fe2 C30 C31 -82.6(2)
C34 Fe2 C30 C31 118.4(2)
C39 Fe2 C30 C31 -165.13(17)
C38 Fe2 C30 C31 167.6(4)
C37 Fe2 C30 C31 -52.1(4)
C33 Fe2 C30 C31 80.86(17)
C32 Fe2 C30 C31 37.30(16)
C35 Fe2 C30 C29 -11.1(3)
C31 Fe2 C30 C29 113.9(3)
C36 Fe2 C30 C29 31.3(3)
C34 Fe2 C30 C29 -127.8(3)
C39 Fe2 C30 C29 -51.3(3)
C38 Fe2 C30 C29 -78.5(5)
C37 Fe2 C30 C29 61.8(4)
C33 Fe2 C30 C29 -165.3(3)
C32 Fe2 C30 C29 151.2(3)
C34 C30 C31 C32 -0.7(3)
C29 C30 C31 C32 177.4(2)
Fe2 C30 C31 C32 -59.98(18)
C34 C30 C31 Fe2 59.31(16)
C29 C30 C31 Fe2 -122.6(2)
C35 Fe2 C31 C32 -166.94(18)
C36 Fe2 C31 C32 -124.74(19)
C34 Fe2 C31 C32 81.25(17)
C30 Fe2 C31 C32 119.5(2)
C39 Fe2 C31 C32 161.7(3)
C38 Fe2 C31 C32 -50.7(4)
C37 Fe2 C31 C32 -82.9(2)
C33 Fe2 C31 C32 37.55(16)
C35 Fe2 C31 C30 73.5(2)
C36 Fe2 C31 C30 115.73(19)
C34 Fe2 C31 C30 -38.28(15)
C39 Fe2 C31 C30 42.2(4)
C38 Fe2 C31 C30 -170.2(3)
C37 Fe2 C31 C30 157.62(18)
C33 Fe2 C31 C30 -81.97(17)
C32 Fe2 C31 C30 -119.5(2)
C30 C31 C32 C33 0.4(3)
Fe2 C31 C32 C33 -59.07(17)
C30 C31 C32 Fe2 59.43(17)
C35 Fe2 C32 C31 38.0(5)
C36 Fe2 C32 C31 74.5(2)
C34 Fe2 C32 C31 -82.19(17)
C30 Fe2 C32 C31 -37.99(16)
C39 Fe2 C32 C31 -165.6(3)
C38 Fe2 C32 C31 158.60(17)
C37 Fe2 C32 C31 116.14(18)
C33 Fe2 C32 C31 -119.3(2)
C35 Fe2 C32 C33 157.3(4)
C31 Fe2 C32 C33 119.3(2)
C36 Fe2 C32 C33 -166.17(18)
C34 Fe2 C32 C33 37.14(15)
C30 Fe2 C32 C33 81.33(17)
C39 Fe2 C32 C33 -46.2(4)
C38 Fe2 C32 C33 -82.1(2)
C37 Fe2 C32 C33 -124.54(18)
C31 C32 C33 C34 0.1(3)
Fe2 C32 C33 C34 -58.52(17)
C31 C32 C33 Fe2 58.63(18)
C35 Fe2 C33 C34 -43.8(3)
C31 Fe2 C33 C34 82.56(16)
C36 Fe2 C33 C34 161.3(4)
C30 Fe2 C33 C34 37.98(14)
C39 Fe2 C33 C34 -79.6(2)
C38 Fe2 C33 C34 -122.45(17)
C37 Fe2 C33 C34 -164.09(17)
C32 Fe2 C33 C34 120.2(2)
C35 Fe2 C33 C32 -164.0(3)
C31 Fe2 C33 C32 -37.61(16)
C36 Fe2 C33 C32 41.1(5)
C34 Fe2 C33 C32 -120.2(2)
C30 Fe2 C33 C32 -82.20(17)
C39 Fe2 C33 C32 160.27(19)
C38 Fe2 C33 C32 117.37(19)
C37 Fe2 C33 C32 75.7(2)
C32 C33 C34 C30 -0.5(3)
Fe2 C33 C34 C30 -59.47(17)
C32 C33 C34 Fe2 58.95(17)
C31 C30 C34 C33 0.7(3)
C29 C30 C34 C33 -177.0(3)
Fe2 C30 C34 C33 59.87(17)
C31 C30 C34 Fe2 -59.14(17)
C29 C30 C34 Fe2 123.1(3)
C35 Fe2 C34 C33 160.35(17)
C31 Fe2 C34 C33 -80.73(16)
C36 Fe2 C34 C33 -166.9(3)
C30 Fe2 C34 C33 -119.2(2)
C39 Fe2 C34 C33 118.37(18)
C38 Fe2 C34 C33 77.9(2)
C37 Fe2 C34 C33 47.5(5)
C32 Fe2 C34 C33 -37.08(15)
C35 Fe2 C34 C30 -80.40(18)
C31 Fe2 C34 C30 38.52(16)
C36 Fe2 C34 C30 -47.6(3)
C39 Fe2 C34 C30 -122.38(17)
C38 Fe2 C34 C30 -162.88(18)
C37 Fe2 C34 C30 166.8(4)
C33 Fe2 C34 C30 119.2(2)
C32 Fe2 C34 C30 82.17(16)
C31 Fe2 C35 C39 -165.2(2)
C36 Fe2 C35 C39 118.4(3)
C34 Fe2 C35 C39 -81.7(2)
C30 Fe2 C35 C39 -124.0(2)
C38 Fe2 C35 C39 37.6(2)
C37 Fe2 C35 C39 81.1(2)
C33 Fe2 C35 C39 -50.6(4)
C32 Fe2 C35 C39 165.7(4)
C31 Fe2 C35 C36 76.4(2)
C34 Fe2 C35 C36 159.89(19)
C30 Fe2 C35 C36 117.6(2)
C39 Fe2 C35 C36 -118.4(3)
C38 Fe2 C35 C36 -80.8(2)
C37 Fe2 C35 C36 -37.3(2)
C33 Fe2 C35 C36 -169.0(3)
C32 Fe2 C35 C36 47.3(5)
C39 C35 C36 C37 -0.4(3)
Fe2 C35 C36 C37 59.9(2)
C39 C35 C36 Fe2 -60.4(2)
C35 Fe2 C36 C37 -119.1(3)
C31 Fe2 C36 C37 117.7(2)
C34 Fe2 C36 C37 -164.8(2)
C30 Fe2 C36 C37 161.10(19)
C39 Fe2 C36 C37 -81.4(2)
C38 Fe2 C36 C37 -37.7(2)
C33 Fe2 C36 C37 45.0(5)
C32 Fe2 C36 C37 76.7(2)
C31 Fe2 C36 C35 -123.1(2)
C34 Fe2 C36 C35 -45.7(4)
C30 Fe2 C36 C35 -79.8(2)
C39 Fe2 C36 C35 37.7(2)
C38 Fe2 C36 C35 81.4(2)
C37 Fe2 C36 C35 119.1(3)
C33 Fe2 C36 C35 164.2(4)
C32 Fe2 C36 C35 -164.17(19)
C35 C36 C37 C38 0.4(3)
Fe2 C36 C37 C38 59.5(2)
C35 C36 C37 Fe2 -59.1(2)
C35 Fe2 C37 C36 38.2(2)
C31 Fe2 C37 C36 -80.3(2)
C34 Fe2 C37 C36 158.5(3)
C30 Fe2 C37 C36 -42.8(4)
C39 Fe2 C37 C36 81.7(2)
C38 Fe2 C37 C36 118.9(3)
C33 Fe2 C37 C36 -164.92(18)
C32 Fe2 C37 C36 -123.3(2)
C35 Fe2 C37 C38 -80.7(2)
C31 Fe2 C37 C38 160.8(2)
C36 Fe2 C37 C38 -118.9(3)
C34 Fe2 C37 C38 39.6(5)
C30 Fe2 C37 C38 -161.7(3)
C39 Fe2 C37 C38 -37.2(2)
C33 Fe2 C37 C38 76.1(2)
C32 Fe2 C37 C38 117.8(2)
C36 C37 C38 C39 -0.2(3)
Fe2 C37 C38 C39 59.1(2)
C36 C37 C38 Fe2 -59.2(2)
C35 Fe2 C38 C37 82.4(2)
C31 Fe2 C38 C37 -44.9(4)
C36 Fe2 C38 C37 37.7(2)
C34 Fe2 C38 C37 -166.5(2)
C30 Fe2 C38 C37 155.9(4)
C39 Fe2 C38 C37 119.9(3)
C33 Fe2 C38 C37 -124.2(2)
C32 Fe2 C38 C37 -81.3(2)
C35 Fe2 C38 C39 -37.49(19)
C31 Fe2 C38 C39 -164.8(3)
C36 Fe2 C38 C39 -82.2(2)
C34 Fe2 C38 C39 73.6(2)
C30 Fe2 C38 C39 36.0(5)
C37 Fe2 C38 C39 -119.9(3)
C33 Fe2 C38 C39 115.9(2)
C32 Fe2 C38 C39 158.80(18)
C36 C35 C39 C38 0.3(3)
Fe2 C35 C39 C38 -59.6(2)
C36 C35 C39 Fe2 59.9(2)
C37 C38 C39 C35 -0.1(3)
Fe2 C38 C39 C35 59.2(2)
C37 C38 C39 Fe2 -59.3(2)
C31 Fe2 C39 C35 41.4(5)
C36 Fe2 C39 C35 -38.6(2)
C34 Fe2 C39 C35 115.6(2)
C30 Fe2 C39 C35 73.7(2)
C38 Fe2 C39 C35 -119.3(3)
C37 Fe2 C39 C35 -82.1(2)
C33 Fe2 C39 C35 157.5(2)
C32 Fe2 C39 C35 -169.3(3)
C35 Fe2 C39 C38 119.3(3)
C31 Fe2 C39 C38 160.7(3)
C36 Fe2 C39 C38 80.7(2)
C34 Fe2 C39 C38 -125.14(19)
C30 Fe2 C39 C38 -167.04(18)
C37 Fe2 C39 C38 37.2(2)
C33 Fe2 C39 C38 -83.2(2)
C32 Fe2 C39 C38 -50.0(4)
